data_7715798
loop_
_publ_author_name
'Yakubovich, Olga V.'
'Shvanskaya, Larisa V.'
'Kiriukhina, Galina V.'
'Simonov, Sergei'
'Volkov, Anatoliy S.'
'Dimitrova, Olga V.'
'Korolev, Vladimir V.'
'Ovchenkov, Yevgeniy A.'
'Vasiliev, Alexander N.'

_publ_section_title
;
 Crystal structure of KMnPO<sub>4</sub>F with short- and long-range order
 inside the layered magnetic system.
;
_journal_issue 21
_journal_name_full 'Dalton transactions (Cambridge, England : 2003)'
_journal_page_first 9216
_journal_page_last 9223
_journal_paper_doi 10.1039/d4dt00878b
_journal_volume 53
_journal_year 2024
_chemical_formula_sum 'F K Mn O4 P'
_chemical_formula_weight 208.01
_space_group_crystal_system orthorhombic
_space_group_IT_number 19
_space_group_name_Hall 'P 2ac 2ab'
_space_group_name_H-M_alt 'P 21 21 21'
_audit_creation_method SHELXL-2018/3
_audit_update_record
;
2024-02-14 deposited with the CCDC.	2024-04-22 downloaded from the CCDC.
;
_cell_angle_alpha 90
_cell_angle_beta 90
_cell_angle_gamma 90
_cell_formula_units_Z 4
_cell_length_a 4.7884(2)
_cell_length_b 9.0172(4)
_cell_length_c 9.5801(4)
_cell_measurement_temperature 423(2)
_cell_volume 413.65(3)
_computing_structure_refinement 'SHELXL-2018/3 (Sheldrick, 2018)'
_diffrn_ambient_temperature 423(2)
_diffrn_measured_fraction_theta_full 0.998
_diffrn_measured_fraction_theta_max 0.995
_diffrn_radiation_type MoK\a
_diffrn_radiation_wavelength 0.71073
_diffrn_reflns_av_R_equivalents 0.0206
_diffrn_reflns_av_unetI/netI 0.0133
_diffrn_reflns_Laue_measured_fraction_full 0.998
_diffrn_reflns_Laue_measured_fraction_max 0.995
_diffrn_reflns_limit_h_max 6
_diffrn_reflns_limit_h_min -6
_diffrn_reflns_limit_k_max 11
_diffrn_reflns_limit_k_min -11
_diffrn_reflns_limit_l_max 12
_diffrn_reflns_limit_l_min -12
_diffrn_reflns_number 4016
_diffrn_reflns_point_group_measured_fraction_full 0.999
_diffrn_reflns_point_group_measured_fraction_max 0.996
_diffrn_reflns_theta_full 25.242
_diffrn_reflns_theta_max 27.992
_diffrn_reflns_theta_min 3.102
_exptl_absorpt_coefficient_mu 4.508
_exptl_crystal_density_diffrn 3.340
_exptl_crystal_F_000 400
_exptl_crystal_size_max 0.250
_exptl_crystal_size_mid 0.100
_exptl_crystal_size_min 0.030
_refine_diff_density_max 0.655
_refine_diff_density_min -0.976
_refine_diff_density_rms 0.164
_refine_ls_abs_structure_details
;
 Flack x determined using 382 quotients [(I+)-(I-)]/[(I+)+(I-)]
 (Parsons, Flack and Wagner, Acta Cryst. B69 (2013) 249-259).
;
_refine_ls_abs_structure_Flack 0.017(9)
_refine_ls_extinction_coef 0.033(3)
_refine_ls_extinction_expression Fc^*^=kFc[1+0.001xFc^2^\l^3^/sin(2\q)]^-1/4^
_refine_ls_extinction_method 'SHELXL-2018/3 (Sheldrick 2018)'
_refine_ls_goodness_of_fit_ref 1.262
_refine_ls_hydrogen_treatment undef
_refine_ls_matrix_type full
_refine_ls_number_parameters 74
_refine_ls_number_reflns 1001
_refine_ls_number_restraints 0
_refine_ls_restrained_S_all 1.262
_refine_ls_R_factor_all 0.0241
_refine_ls_R_factor_gt 0.0238
_refine_ls_shift/su_max 0.000
_refine_ls_shift/su_mean 0.000
_refine_ls_structure_factor_coef Fsqd
_refine_ls_weighting_details 'w=1/[\s^2^(Fo^2^)+(0.0300P)^2^+0.9000P] where P=(Fo^2^+2Fc^2^)/3'
_refine_ls_weighting_scheme calc
_refine_ls_wR_factor_gt 0.0652
_refine_ls_wR_factor_ref 0.0653
_reflns_Friedel_coverage 0.636
_reflns_Friedel_fraction_full 1.000
_reflns_Friedel_fraction_max 0.997
_reflns_number_gt 990
_reflns_number_total 1001
_reflns_threshold_expression 'I > 2\s(I)'
_cod_data_source_file d4dt00878b2.cif
_cod_data_source_block shelx
_cod_depositor_comments 'Adding full bibliography for 7715798.cif.'
_cod_database_code 7715798
_shelx_shelxl_version_number 2018/3
_shelx_space_group_comment
;
The symmetry employed for this shelxl refinement is uniquely defined
by the following loop, which should always be used as a source of
symmetry information in preference to the above space-group names.
They are only intended as comments.
;
_shelx_estimated_absorpt_t_min 0.399
_shelx_estimated_absorpt_t_max 0.877

loop_
_space_group_symop_operation_xyz
'x, y, z'
'-x+1/2, -y, z+1/2'
'-x, y+1/2, -z+1/2'
'x+1/2, -y+1/2, -z'

loop_
_atom_site_label
_atom_site_type_symbol
_atom_site_fract_x
_atom_site_fract_y
_atom_site_fract_z
_atom_site_U_iso_or_equiv
_atom_site_adp_type
_atom_site_occupancy
_atom_site_site_symmetry_order
_atom_site_calc_flag
_atom_site_refinement_flags_posn
_atom_site_refinement_flags_adp
_atom_site_refinement_flags_occupancy
_atom_site_disorder_assembly
_atom_site_disorder_group
Mn1 Mn 0.49389(14) 0.44862(6) 0.39891(6) 0.00353(19) Uani 1 1 d . . . . .
K1 K 0.5139(2) 0.73805(10) 0.67861(9) 0.0085(2) Uani 1 1 d . . . . .
P1 P 0.4536(2) 0.08916(11) 0.40721(11) 0.0032(2) Uani 1 1 d . . . . .
F1 F 0.5292(6) 0.6487(3) 0.4218(3) 0.0086(5) Uani 1 1 d . . . . .
O2 O 0.1302(6) 0.0797(3) 0.4146(3) 0.0048(6) Uani 1 1 d . . . . .
O3 O 0.5683(6) 0.0516(3) 0.5519(3) 0.0057(6) Uani 1 1 d . . . . .
O4 O 0.5568(6) -0.0233(3) 0.2981(3) 0.0059(6) Uani 1 1 d . . . . .
O5 O 0.5377(6) 0.2451(3) 0.3589(3) 0.0066(5) Uani 1 1 d . . . . .

loop_
_atom_site_aniso_label
_atom_site_aniso_U_11
_atom_site_aniso_U_22
_atom_site_aniso_U_33
_atom_site_aniso_U_23
_atom_site_aniso_U_13
_atom_site_aniso_U_12
Mn1 0.0048(3) 0.0028(3) 0.0029(3) 0.00034(18) 0.0003(3) -0.0001(2)
K1 0.0081(4) 0.0107(4) 0.0068(4) -0.0015(3) -0.0008(3) 0.0013(4)
P1 0.0027(5) 0.0037(5) 0.0033(4) 0.0000(3) -0.0001(4) -0.0005(4)
F1 0.0114(13) 0.0067(11) 0.0076(10) -0.0003(8) -0.0018(11) -0.0010(10)
O2 0.0059(12) 0.0070(14) 0.0014(12) 0.0004(11) 0.0001(10) 0.0000(11)
O3 0.0040(13) 0.0096(15) 0.0033(12) 0.0026(10) -0.0016(10) -0.0006(10)
O4 0.0089(14) 0.0066(13) 0.0023(12) -0.0001(10) -0.0006(11) 0.0020(11)
O5 0.0087(14) 0.0055(13) 0.0055(12) 0.0006(10) 0.0008(11) 0.0006(13)

loop_
_atom_type_symbol
_atom_type_description
_atom_type_scat_dispersion_real
_atom_type_scat_dispersion_imag
_atom_type_scat_source
O O 0.0106 0.0060 'International Tables Vol C Tables 4.2.6.8 and 6.1.1.4'
P P 0.1023 0.0942 'International Tables Vol C Tables 4.2.6.8 and 6.1.1.4'
K K 0.2009 0.2494 'International Tables Vol C Tables 4.2.6.8 and 6.1.1.4'
Mn Mn 0.3368 0.7283 'International Tables Vol C Tables 4.2.6.8 and 6.1.1.4'
F F 0.0171 0.0103 'International Tables Vol C Tables 4.2.6.8 and 6.1.1.4'

loop_
_geom_angle_atom_site_label_1
_geom_angle_atom_site_label_2
_geom_angle_atom_site_label_3
_geom_angle
_geom_angle_site_symmetry_1
_geom_angle_site_symmetry_3
_geom_angle_publ_flag
F1 Mn1 O5 167.34(14) . . ?
F1 Mn1 O2 89.32(12) . 4_556 ?
O5 Mn1 O2 91.23(13) . 4_556 ?
F1 Mn1 O4 89.98(12) . 3_655 ?
O5 Mn1 O4 86.72(13) . 3_655 ?
O2 Mn1 O4 167.37(13) 4_556 3_655 ?
F1 Mn1 O3 93.67(13) . 4_456 ?
O5 Mn1 O3 98.82(13) . 4_456 ?
O2 Mn1 O3 96.98(12) 4_556 4_456 ?
O4 Mn1 O3 95.66(12) 3_655 4_456 ?
F1 Mn1 P1 88.20(9) . 4_556 ?
O5 Mn1 P1 86.06(10) . 4_556 ?
O2 Mn1 P1 29.54(9) 4_556 4_556 ?
O4 Mn1 P1 137.83(10) 3_655 4_556 ?
O3 Mn1 P1 126.51(8) 4_456 4_556 ?
F1 Mn1 K1 118.31(9) . 2_664 ?
O5 Mn1 K1 49.49(9) . 2_664 ?
O2 Mn1 K1 105.18(9) 4_556 2_664 ?
O4 Mn1 K1 64.29(10) 3_655 2_664 ?
O3 Mn1 K1 140.64(9) 4_456 2_664 ?
P1 Mn1 K1 79.79(3) 4_556 2_664 ?
F1 Mn1 K1 126.15(9) . 2_564 ?
O5 Mn1 K1 60.38(10) . 2_564 ?
O2 Mn1 K1 134.97(10) 4_556 2_564 ?
O4 Mn1 K1 53.51(9) 3_655 2_564 ?
O3 Mn1 K1 58.57(8) 4_456 2_564 ?
P1 Mn1 K1 145.64(3) 4_556 2_564 ?
K1 Mn1 K1 83.13(2) 2_664 2_564 ?
F1 Mn1 K1 47.94(9) . 4_466 ?
O5 Mn1 K1 140.14(10) . 4_466 ?
O2 Mn1 K1 119.84(9) 4_556 4_466 ?
O4 Mn1 K1 67.98(10) 3_655 4_466 ?
O3 Mn1 K1 56.17(8) 4_456 4_466 ?
P1 Mn1 K1 133.36(3) 4_556 4_466 ?
K1 Mn1 K1 130.24(2) 2_664 4_466 ?
K1 Mn1 K1 79.762(15) 2_564 4_466 ?
F1 Mn1 K1 38.92(8) . . ?
O5 Mn1 K1 145.19(9) . . ?
O2 Mn1 K1 54.38(9) 4_556 . ?
O4 Mn1 K1 127.97(10) 3_655 . ?
O3 Mn1 K1 82.19(9) 4_456 . ?
P1 Mn1 K1 66.67(3) 4_556 . ?
K1 Mn1 K1 137.10(2) 2_664 . ?
K1 Mn1 K1 139.14(2) 2_564 . ?
K1 Mn1 K1 68.21(2) 4_466 . ?
F1 Mn1 K1 40.15(9) . 4_566 ?
O5 Mn1 K1 127.20(10) . 4_566 ?
O2 Mn1 K1 93.30(10) 4_556 4_566 ?
O4 Mn1 K1 78.15(9) 3_655 4_566 ?
O3 Mn1 K1 132.55(9) 4_456 4_566 ?
P1 Mn1 K1 73.62(3) 4_556 4_566 ?
K1 Mn1 K1 78.764(14) 2_664 4_566 ?
K1 Mn1 K1 131.51(2) 2_564 4_566 ?
K1 Mn1 K1 78.64(2) 4_466 4_566 ?
K1 Mn1 K1 66.96(2) . 4_566 ?
F1 K1 F1 78.72(8) . 4_466 ?
F1 K1 O5 126.13(10) . 2_665 ?
F1 K1 O5 150.11(9) 4_466 2_665 ?
F1 K1 F1 76.43(8) . 4_566 ?
F1 K1 F1 119.21(9) 4_466 4_566 ?
O5 K1 F1 61.06(9) 2_665 4_566 ?
F1 K1 O2 158.51(9) . 2_565 ?
F1 K1 O2 81.88(8) 4_466 2_565 ?
O5 K1 O2 70.33(9) 2_665 2_565 ?
F1 K1 O2 105.62(8) 4_566 2_565 ?
F1 K1 O4 83.57(9) . 4_456 ?
F1 K1 O4 68.71(9) 4_466 4_456 ?
O5 K1 O4 124.73(9) 2_665 4_456 ?
F1 K1 O4 155.88(8) 4_566 4_456 ?
O2 K1 O4 97.95(8) 2_565 4_456 ?
F1 K1 O2 54.88(8) . 4_556 ?
F1 K1 O2 113.95(8) 4_466 4_556 ?
O5 K1 O2 95.33(9) 2_665 4_556 ?
F1 K1 O2 94.58(8) 4_566 4_556 ?
O2 K1 O2 144.03(8) 2_565 4_556 ?
O4 K1 O2 62.51(8) 4_456 4_556 ?
F1 K1 O3 84.78(8) . 1_565 ?
F1 K1 O3 65.66(8) 4_466 1_565 ?
O5 K1 O3 97.47(9) 2_665 1_565 ?
F1 K1 O3 57.58(8) 4_566 1_565 ?
O2 K1 O3 78.85(8) 2_565 1_565 ?
O4 K1 O3 134.26(9) 4_456 1_565 ?
O2 K1 O3 136.79(8) 4_556 1_565 ?
F1 K1 O3 128.66(8) . 3_656 ?
F1 K1 O3 112.99(8) 4_466 3_656 ?
O5 K1 O3 66.93(8) 2_665 3_656 ?
F1 K1 O3 125.92(8) 4_566 3_656 ?
O2 K1 O3 68.02(8) 2_565 3_656 ?
O4 K1 O3 58.97(8) 4_456 3_656 ?
O2 K1 O3 76.01(8) 4_556 3_656 ?
O3 K1 O3 146.42(8) 1_565 3_656 ?
F1 K1 O5 123.92(9) . 2_565 ?
F1 K1 O5 57.36(7) 4_466 2_565 ?
O5 K1 O5 107.79(9) 2_665 2_565 ?
F1 K1 O5 153.46(8) 4_566 2_565 ?
O2 K1 O5 48.91(8) 2_565 2_565 ?
O4 K1 O5 50.65(8) 4_456 2_565 ?
O2 K1 O5 110.96(8) 4_556 2_565 ?
O3 K1 O5 103.97(8) 1_565 2_565 ?
O3 K1 O5 57.71(8) 3_656 2_565 ?
F1 K1 O4 81.79(8) . 4_556 ?
F1 K1 O4 158.98(8) 4_466 4_556 ?
O5 K1 O4 50.76(8) 2_665 4_556 ?
F1 K1 O4 62.76(8) 4_566 4_556 ?
O2 K1 O4 118.55(8) 2_565 4_556 ?
O4 K1 O4 101.45(9) 4_456 4_556 ?
O2 K1 O4 46.74(8) 4_556 4_556 ?
O3 K1 O4 120.34(8) 1_565 4_556 ?
O3 K1 O4 73.84(8) 3_656 4_556 ?
O5 K1 O4 131.29(8) 2_565 4_556 ?
F1 K1 P1 138.72(8) . 2_565 ?
F1 K1 P1 60.45(6) 4_466 2_565 ?
O5 K1 P1 94.67(7) 2_665 2_565 ?
F1 K1 P1 127.46(6) 4_566 2_565 ?
O2 K1 P1 25.93(6) 2_565 2_565 ?
O4 K1 P1 76.63(6) 4_456 2_565 ?
O2 K1 P1 135.90(7) 4_556 2_565 ?
O3 K1 P1 83.82(6) 1_565 2_565 ?
O3 K1 P1 68.88(6) 3_656 2_565 ?
O5 K1 P1 26.01(6) 2_565 2_565 ?
O4 K1 P1 137.26(6) 4_556 2_565 ?
O3 P1 O5 112.47(17) . . ?
O3 P1 O4 110.78(17) . . ?
O5 P1 O4 108.36(17) . . ?
O3 P1 O2 107.73(17) . . ?
O5 P1 O2 109.02(17) . . ?
O4 P1 O2 108.40(17) . . ?
O3 P1 Mn1 70.49(11) . 4_456 ?
O5 P1 Mn1 120.00(13) . 4_456 ?
O4 P1 Mn1 127.00(13) . 4_456 ?
O2 P1 Mn1 37.54(11) . 4_456 ?
O3 P1 K1 153.66(13) . 2_564 ?
O5 P1 K1 64.59(12) . 2_564 ?
O4 P1 K1 94.23(11) . 2_564 ?
O2 P1 K1 54.18(11) . 2_564 ?
Mn1 P1 K1 88.14(3) 4_456 2_564 ?
O3 P1 K1 112.45(12) . 2_664 ?
O5 P1 K1 41.89(12) . 2_664 ?
O4 P1 K1 69.78(12) . 2_664 ?
O2 P1 K1 137.45(12) . 2_664 ?
Mn1 P1 K1 161.87(4) 4_456 2_664 ?
K1 P1 K1 83.28(3) 2_564 2_664 ?
O3 P1 K1 103.19(12) . 4_456 ?
O5 P1 K1 144.06(12) . 4_456 ?
O4 P1 K1 60.55(12) . 4_456 ?
O2 P1 K1 53.25(12) . 4_456 ?
Mn1 P1 K1 67.57(3) 4_456 4_456 ?
K1 P1 K1 81.52(2) 2_564 4_456 ?
K1 P1 K1 126.37(3) 2_664 4_456 ?
Mn1 F1 K1 114.79(11) . . ?
Mn1 F1 K1 114.13(13) . 4_566 ?
K1 F1 K1 104.13(10) . 4_566 ?
Mn1 F1 K1 103.55(12) . 4_466 ?
K1 F1 K1 100.68(9) . 4_466 ?
K1 F1 K1 119.21(9) 4_566 4_466 ?
P1 O2 Mn1 112.92(17) . 4_456 ?
P1 O2 K1 99.89(14) . 2_564 ?
Mn1 O2 K1 136.52(14) 4_456 2_564 ?
P1 O2 K1 102.71(15) . 4_456 ?
Mn1 O2 K1 94.89(11) 4_456 4_456 ?
K1 O2 K1 105.19(9) 2_564 4_456 ?
P1 O3 Mn1 123.68(17) . 4_556 ?
P1 O3 K1 121.94(16) . 1_545 ?
Mn1 O3 K1 89.58(10) 4_556 1_545 ?
P1 O3 K1 126.03(16) . 3_646 ?
Mn1 O3 K1 86.36(10) 4_556 3_646 ?
K1 O3 K1 99.09(8) 1_545 3_646 ?
P1 O4 Mn1 135.62(18) . 3_645 ?
P1 O4 K1 128.59(15) . 4_556 ?
Mn1 O4 K1 94.71(11) 3_645 4_556 ?
P1 O4 K1 95.11(14) . 4_456 ?
Mn1 O4 K1 83.56(10) 3_645 4_456 ?
K1 O4 K1 101.45(9) 4_556 4_456 ?
P1 O5 Mn1 143.3(2) . . ?
P1 O5 K1 116.33(16) . 2_664 ?
Mn1 O5 K1 99.21(12) . 2_664 ?
P1 O5 K1 89.40(13) . 2_564 ?
Mn1 O5 K1 88.35(11) . 2_564 ?
K1 O5 K1 107.79(9) 2_664 2_564 ?

loop_
_geom_bond_atom_site_label_1
_geom_bond_atom_site_label_2
_geom_bond_distance
_geom_bond_site_symmetry_2
_geom_bond_publ_flag
Mn1 F1 1.825(2) . ?
Mn1 O5 1.887(3) . ?
Mn1 O2 1.919(3) 4_556 ?
Mn1 O4 1.919(3) 3_655 ?
Mn1 O3 2.092(3) 4_456 ?
Mn1 P1 2.9003(12) 4_556 ?
Mn1 K1 3.5838(11) 2_664 ?
Mn1 K1 3.6330(11) 2_564 ?
Mn1 K1 3.7172(11) 4_466 ?
Mn1 K1 3.7417(10) . ?
Mn1 K1 3.8384(11) 4_566 ?
K1 F1 2.590(3) . ?
K1 F1 2.712(3) 4_466 ?
K1 O5 2.760(3) 2_665 ?
K1 F1 2.839(3) 4_566 ?
K1 O2 2.879(3) 2_565 ?
K1 O4 2.931(3) 4_456 ?
K1 O2 3.053(3) 4_556 ?
K1 O3 3.088(3) 1_565 ?
K1 O3 3.106(3) 3_656 ?
K1 O5 3.160(3) 2_565 ?
K1 O4 3.249(3) 4_556 ?
K1 P1 3.4977(13) 2_565 ?
P1 O3 1.529(3) . ?
P1 O5 1.534(3) . ?
P1 O4 1.538(3) . ?
P1 O2 1.552(3) . ?
